data_7026270
loop_
_publ_author_name
'Yin, Xiaodong'
'Li, Yongjun'
'Zhu, Yulan'
'Jing, Xiao'
'Li, Yuliang'
'Zhu, Daoben'

_publ_section_title
;
 A highly sensitive viscosity probe based on ferrocene-BODIPY dyads.
;
_journal_issue 41
_journal_name_full 'Dalton transactions (Cambridge, England : 2003)'
_journal_page_first 9929
_journal_page_last 9935
_journal_paper_doi 10.1039/c0dt00309c
_journal_volume 39
_journal_year 2010
_chemical_formula_moiety 'C29 H27 B F2 Fe N2'
_chemical_formula_sum 'C29 H27 B F2 Fe N2'
_chemical_formula_weight 508.19
_chemical_name_common FcB
_chemical_name_systematic
;
?
;
_space_group_IT_number 14
_symmetry_cell_setting monoclinic
_symmetry_space_group_name_Hall '-P 2yn'
_symmetry_space_group_name_H-M 'P 1 21/n 1'
_atom_sites_solution_hydrogens geom
_atom_sites_solution_primary direct
_atom_sites_solution_secondary difmap
_audit_creation_method SHELXL-97
_cell_angle_alpha 90.00
_cell_angle_beta 105.910(4)
_cell_angle_gamma 90.00
_cell_formula_units_Z 4
_cell_length_a 13.867(4)
_cell_length_b 7.410(2)
_cell_length_c 23.969(7)
_cell_measurement_reflns_used 935
_cell_measurement_temperature 173(2)
_cell_measurement_theta_max 27.48
_cell_measurement_theta_min 2.17
_cell_volume 2368.6(12)
_computing_cell_refinement 'CrystalClear (Rigaku Inc., 2008)'
_computing_data_collection 'CrystalClear (Rigaku Inc., 2008)'
_computing_data_reduction 'CrystalClear (Rigaku Inc., 2008)'
_computing_molecular_graphics 'XP in Siemens SHELXTL (Sheldrick, 1994)'
_computing_publication_material 'SHELX97 (Sheldrick, 1997)'
_computing_structure_refinement 'SHELXL-97 (Sheldrick, 1997)'
_computing_structure_solution 'SHELXS-97 (Sheldrick, 1990)'
_diffrn_ambient_temperature 173(2)
_diffrn_measured_fraction_theta_full 0.999
_diffrn_measured_fraction_theta_max 0.999
_diffrn_measurement_device_type 'Saturn724+ CCD'
_diffrn_measurement_method '\w scans at fixed \c = 45\%'
_diffrn_radiation_monochromator graphite
_diffrn_radiation_source 'sealed tube'
_diffrn_radiation_type MoK\a
_diffrn_radiation_wavelength 0.71073
_diffrn_reflns_av_R_equivalents 0.0619
_diffrn_reflns_av_sigmaI/netI 0.0562
_diffrn_reflns_limit_h_max 14
_diffrn_reflns_limit_h_min -16
_diffrn_reflns_limit_k_max 8
_diffrn_reflns_limit_k_min -8
_diffrn_reflns_limit_l_max 28
_diffrn_reflns_limit_l_min -28
_diffrn_reflns_number 15435
_diffrn_reflns_theta_full 25.00
_diffrn_reflns_theta_max 25.00
_diffrn_reflns_theta_min 2.67
_exptl_absorpt_coefficient_mu 0.674
_exptl_absorpt_correction_T_max 0.9419
_exptl_absorpt_correction_T_min 0.8390
_exptl_absorpt_correction_type numerical
_exptl_absorpt_process_details 'CrystalClear (Rigaku Inc., 2008)'
_exptl_crystal_colour red
_exptl_crystal_density_diffrn 1.425
_exptl_crystal_density_method 'not measured'
_exptl_crystal_description needle
_exptl_crystal_F_000 1056
_exptl_crystal_size_max 0.27
_exptl_crystal_size_mid 0.19
_exptl_crystal_size_min 0.09
_refine_diff_density_max 0.269
_refine_diff_density_min -0.346
_refine_diff_density_rms 0.063
_refine_ls_extinction_method none
_refine_ls_goodness_of_fit_ref 1.202
_refine_ls_hydrogen_treatment constr
_refine_ls_matrix_type full
_refine_ls_number_parameters 320
_refine_ls_number_reflns 4167
_refine_ls_number_restraints 0
_refine_ls_restrained_S_all 1.202
_refine_ls_R_factor_all 0.0720
_refine_ls_R_factor_gt 0.0650
_refine_ls_shift/su_max 0.000
_refine_ls_shift/su_mean 0.000
_refine_ls_structure_factor_coef Fsqd
_refine_ls_weighting_details 'calc w=1/[\s^2^(Fo^2^)+(0.0166P)^2^+3.8881P] where P=(Fo^2^+2Fc^2^)/3'
_refine_ls_weighting_scheme calc
_refine_ls_wR_factor_gt 0.1131
_refine_ls_wR_factor_ref 0.1162
_reflns_number_gt 3865
_reflns_number_total 4167
_reflns_threshold_expression >2sigma(I)
_cod_data_source_file c0dt00309c.txt
_cod_data_source_block sa546
_cod_original_sg_symbol_H-M P2(1)/n
_cod_database_code 7026270

loop_
_symmetry_equiv_pos_as_xyz
'x, y, z'
'-x+1/2, y+1/2, -z+1/2'
'-x, -y, -z'
'x-1/2, -y-1/2, z-1/2'

loop_
_atom_site_label
_atom_site_type_symbol
_atom_site_fract_x
_atom_site_fract_y
_atom_site_fract_z
_atom_site_U_iso_or_equiv
_atom_site_adp_type
_atom_site_occupancy
_atom_site_symmetry_multiplicity
_atom_site_calc_flag
_atom_site_refinement_flags
Fe1 Fe 0.17080(4) 0.62401(7) 0.14132(2) 0.02458(16) Uani 1 1 d .
F1 F 0.8468(2) 1.2981(3) 0.06897(11) 0.0556(7) Uani 1 1 d .
F2 F 0.91515(16) 1.1392(4) 0.15105(11) 0.0527(7) Uani 1 1 d .
N1 N 0.7676(2) 1.0208(4) 0.08330(13) 0.0302(7) Uani 1 1 d .
N2 N 0.7595(2) 1.2915(4) 0.14232(13) 0.0288(7) Uani 1 1 d .
C1 C 0.2645(3) 0.8313(5) 0.17596(15) 0.0259(8) Uani 1 1 d .
C2 C 0.2554(3) 0.7083(5) 0.22053(15) 0.0292(9) Uani 1 1 d .
H2A H 0.3114 0.6395 0.2472 0.035 Uiso 1 1 calc R
C3 C 0.1525(3) 0.7000(5) 0.21965(16) 0.0302(9) Uani 1 1 d .
H3A H 0.1237 0.6233 0.2455 0.036 Uiso 1 1 calc R
C4 C 0.0978(3) 0.8170(5) 0.17620(16) 0.0293(9) Uani 1 1 d .
H4A H 0.0236 0.8368 0.1657 0.035 Uiso 1 1 calc R
C5 C 0.1654(3) 0.8978(5) 0.14854(16) 0.0283(8) Uani 1 1 d .
H5A H 0.1472 0.9854 0.1156 0.034 Uiso 1 1 calc R
C6 C 0.2386(3) 0.4930(6) 0.08836(18) 0.0397(11) Uani 1 1 d .
H6A H 0.3050 0.5247 0.0823 0.048 Uiso 1 1 calc R
C7 C 0.1444(3) 0.5602(6) 0.05581(17) 0.0408(11) Uani 1 1 d .
H7A H 0.1326 0.6476 0.0228 0.049 Uiso 1 1 calc R
C8 C 0.0699(3) 0.4804(5) 0.07835(17) 0.0358(10) Uani 1 1 d .
H8A H -0.0039 0.5030 0.0644 0.043 Uiso 1 1 calc R
C9 C 0.1184(3) 0.3657(5) 0.12432(17) 0.0354(10) Uani 1 1 d .
H9A H 0.0849 0.2926 0.1487 0.043 Uiso 1 1 calc R
C10 C 0.2228(3) 0.3731(5) 0.13039(18) 0.0388(10) Uani 1 1 d .
H10A H 0.2758 0.3052 0.1595 0.047 Uiso 1 1 calc R
C11 C 0.3571(3) 0.8830(5) 0.16102(15) 0.0251(8) Uani 1 1 d .
C12 C 0.3541(3) 0.9764(5) 0.11014(16) 0.0312(9) Uani 1 1 d .
H12A H 0.2912 1.0016 0.0833 0.037 Uiso 1 1 calc R
C13 C 0.4413(3) 1.0333(5) 0.09789(16) 0.0328(9) Uani 1 1 d .
H13A H 0.4375 1.0976 0.0631 0.039 Uiso 1 1 calc R
C14 C 0.5339(3) 0.9968(5) 0.13623(16) 0.0269(8) Uani 1 1 d .
C15 C 0.5379(3) 0.9003(5) 0.18613(16) 0.0263(8) Uani 1 1 d .
H15A H 0.6011 0.8729 0.2123 0.032 Uiso 1 1 calc R
C16 C 0.4510(3) 0.8428(5) 0.19866(15) 0.0265(8) Uani 1 1 d .
H16A H 0.4553 0.7757 0.2330 0.032 Uiso 1 1 calc R
C17 C 0.6289(3) 1.0638(5) 0.12576(15) 0.0272(8) Uani 1 1 d .
C18 C 0.6769(3) 0.9612(5) 0.09216(16) 0.0285(9) Uani 1 1 d .
C19 C 0.6508(3) 0.7929(6) 0.06223(17) 0.0354(10) Uani 1 1 d .
C20 C 0.7261(3) 0.7590(6) 0.03606(17) 0.0387(10) Uani 1 1 d .
H20A H 0.7295 0.6566 0.0128 0.046 Uiso 1 1 calc R
C22 C 0.5612(3) 0.6760(6) 0.05799(19) 0.0463(11) Uani 1 1 d .
H22A H 0.5711 0.5590 0.0413 0.069 Uiso 1 1 calc R
H22B H 0.5014 0.7346 0.0331 0.069 Uiso 1 1 calc R
H22C H 0.5523 0.6579 0.0968 0.069 Uiso 1 1 calc R
C21 C 0.7964(3) 0.8985(6) 0.04901(16) 0.0343(10) Uani 1 1 d .
C23 C 0.8906(3) 0.9154(6) 0.03052(18) 0.0462(12) Uani 1 1 d .
H23A H 0.8944 1.0366 0.0149 0.069 Uiso 1 1 calc R
H23B H 0.8904 0.8254 0.0005 0.069 Uiso 1 1 calc R
H23C H 0.9487 0.8953 0.0640 0.069 Uiso 1 1 calc R
C24 C 0.6683(3) 1.2283(5) 0.15003(16) 0.0274(8) Uani 1 1 d .
C25 C 0.6333(3) 1.3588(5) 0.18391(16) 0.0308(9) Uani 1 1 d .
C26 C 0.7050(3) 1.4931(5) 0.19624(17) 0.0348(9) Uani 1 1 d .
H26A H 0.7035 1.5970 0.2192 0.042 Uiso 1 1 calc R
C27 C 0.7803(3) 1.4523(5) 0.16961(17) 0.0338(9) Uani 1 1 d .
C28 C 0.5366(3) 1.3634(6) 0.20048(18) 0.0395(10) Uani 1 1 d .
H28A H 0.5420 1.4506 0.2319 0.059 Uiso 1 1 calc R
H28B H 0.5226 1.2433 0.2135 0.059 Uiso 1 1 calc R
H28C H 0.4820 1.3993 0.1668 0.059 Uiso 1 1 calc R
C29 C 0.8701(3) 1.5626(6) 0.16874(18) 0.0403(11) Uani 1 1 d .
H29A H 0.8704 1.5844 0.1285 0.060 Uiso 1 1 calc R
H29B H 0.9311 1.4975 0.1891 0.060 Uiso 1 1 calc R
H29C H 0.8675 1.6783 0.1881 0.060 Uiso 1 1 calc R
B1 B 0.8263(3) 1.1897(7) 0.1112(2) 0.0348(11) Uani 1 1 d .

loop_
_atom_site_aniso_label
_atom_site_aniso_U_11
_atom_site_aniso_U_22
_atom_site_aniso_U_33
_atom_site_aniso_U_23
_atom_site_aniso_U_13
_atom_site_aniso_U_12
Fe1 0.0271(3) 0.0237(3) 0.0238(3) -0.0016(2) 0.0084(2) -0.0025(2)
F1 0.0744(19) 0.0514(16) 0.0574(17) -0.0011(14) 0.0457(15) -0.0167(14)
F2 0.0244(13) 0.0636(18) 0.0646(17) -0.0118(14) 0.0029(12) 0.0056(12)
N1 0.0285(18) 0.0365(19) 0.0285(17) 0.0022(15) 0.0126(14) 0.0007(15)
N2 0.0241(17) 0.0318(18) 0.0316(18) 0.0016(15) 0.0091(14) -0.0043(14)
C1 0.029(2) 0.026(2) 0.0242(19) -0.0041(16) 0.0106(16) -0.0060(16)
C2 0.030(2) 0.034(2) 0.025(2) -0.0026(17) 0.0105(16) -0.0054(18)
C3 0.032(2) 0.033(2) 0.029(2) -0.0030(18) 0.0151(17) -0.0062(18)
C4 0.026(2) 0.027(2) 0.037(2) -0.0045(17) 0.0131(17) -0.0020(16)
C5 0.030(2) 0.026(2) 0.030(2) -0.0002(17) 0.0105(17) -0.0018(17)
C6 0.043(3) 0.041(3) 0.041(2) -0.016(2) 0.020(2) -0.010(2)
C7 0.062(3) 0.036(2) 0.025(2) -0.0066(18) 0.011(2) -0.010(2)
C8 0.035(2) 0.033(2) 0.035(2) -0.0113(19) 0.0025(18) -0.0047(18)
C9 0.047(3) 0.026(2) 0.036(2) -0.0051(18) 0.0144(19) -0.0053(19)
C10 0.044(3) 0.028(2) 0.043(2) -0.010(2) 0.010(2) 0.002(2)
C11 0.027(2) 0.0238(19) 0.0251(19) -0.0004(16) 0.0086(16) -0.0024(16)
C12 0.024(2) 0.038(2) 0.029(2) 0.0042(18) 0.0032(16) -0.0005(17)
C13 0.030(2) 0.041(2) 0.027(2) 0.0093(18) 0.0083(17) -0.0023(18)
C14 0.028(2) 0.026(2) 0.028(2) -0.0012(17) 0.0099(16) -0.0038(16)
C15 0.0201(19) 0.029(2) 0.028(2) -0.0009(17) 0.0041(15) -0.0022(16)
C16 0.031(2) 0.0234(19) 0.0252(19) 0.0006(16) 0.0081(16) -0.0016(16)
C17 0.025(2) 0.032(2) 0.024(2) 0.0040(16) 0.0075(16) -0.0002(16)
C18 0.025(2) 0.033(2) 0.028(2) 0.0022(17) 0.0082(16) -0.0015(17)
C19 0.039(2) 0.037(2) 0.028(2) 0.0013(18) 0.0049(18) -0.0010(19)
C20 0.048(3) 0.038(2) 0.028(2) -0.0049(19) 0.0082(19) 0.006(2)
C22 0.054(3) 0.037(3) 0.047(3) -0.010(2) 0.011(2) -0.013(2)
C21 0.039(2) 0.041(2) 0.025(2) 0.0047(18) 0.0117(18) 0.012(2)
C23 0.048(3) 0.056(3) 0.040(3) 0.003(2) 0.022(2) 0.013(2)
C24 0.026(2) 0.027(2) 0.029(2) 0.0005(17) 0.0083(16) -0.0004(17)
C25 0.032(2) 0.032(2) 0.030(2) 0.0033(18) 0.0092(17) 0.0018(18)
C26 0.041(2) 0.025(2) 0.037(2) -0.0060(18) 0.0086(19) -0.0005(18)
C27 0.033(2) 0.032(2) 0.034(2) 0.0015(18) 0.0050(18) -0.0047(18)
C28 0.041(2) 0.035(2) 0.049(3) 0.001(2) 0.024(2) 0.003(2)
C29 0.036(2) 0.038(2) 0.042(2) 0.001(2) 0.004(2) -0.013(2)
B1 0.033(3) 0.038(3) 0.039(3) 0.001(2) 0.018(2) -0.003(2)

loop_
_atom_type_symbol
_atom_type_description
_atom_type_scat_dispersion_real
_atom_type_scat_dispersion_imag
_atom_type_scat_source
C C 0.0033 0.0016 'International Tables Vol C Tables 4.2.6.8 and 6.1.1.4'
H H 0.0000 0.0000 'International Tables Vol C Tables 4.2.6.8 and 6.1.1.4'
B B 0.0013 0.0007 'International Tables Vol C Tables 4.2.6.8 and 6.1.1.4'
N N 0.0061 0.0033 'International Tables Vol C Tables 4.2.6.8 and 6.1.1.4'
F F 0.0171 0.0103 'International Tables Vol C Tables 4.2.6.8 and 6.1.1.4'
Fe Fe 0.3463 0.8444 'International Tables Vol C Tables 4.2.6.8 and 6.1.1.4'

loop_
_geom_angle_atom_site_label_1
_geom_angle_atom_site_label_2
_geom_angle_atom_site_label_3
_geom_angle
C6 Fe1 C1 105.30(16)
C6 Fe1 C7 40.80(17)
C1 Fe1 C7 120.27(16)
C6 Fe1 C10 40.50(16)
C1 Fe1 C10 122.18(16)
C7 Fe1 C10 68.34(17)
C6 Fe1 C2 118.97(16)
C1 Fe1 C2 41.29(14)
C7 Fe1 C2 155.21(16)
C10 Fe1 C2 105.43(16)
C6 Fe1 C5 124.39(16)
C1 Fe1 C5 41.31(14)
C7 Fe1 C5 108.40(16)
C10 Fe1 C5 160.32(16)
C2 Fe1 C5 68.97(15)
C6 Fe1 C3 154.96(17)
C1 Fe1 C3 69.09(14)
C7 Fe1 C3 163.00(17)
C10 Fe1 C3 120.51(17)
C2 Fe1 C3 40.83(14)
C5 Fe1 C3 68.33(15)
C6 Fe1 C9 68.12(16)
C1 Fe1 C9 159.74(16)
C7 Fe1 C9 68.10(16)
C10 Fe1 C9 40.55(16)
C2 Fe1 C9 123.64(16)
C5 Fe1 C9 158.01(16)
C3 Fe1 C9 108.29(16)
C6 Fe1 C8 68.29(17)
C1 Fe1 C8 157.14(16)
C7 Fe1 C8 40.65(16)
C10 Fe1 C8 68.04(16)
C2 Fe1 C8 161.23(16)
C5 Fe1 C8 123.01(16)
C3 Fe1 C8 125.99(16)
C9 Fe1 C8 40.17(15)
C6 Fe1 C4 162.48(17)
C1 Fe1 C4 68.89(15)
C7 Fe1 C4 126.70(17)
C10 Fe1 C4 156.59(16)
C2 Fe1 C4 68.29(15)
C5 Fe1 C4 40.57(14)
C3 Fe1 C4 40.13(15)
C9 Fe1 C4 122.89(15)
C8 Fe1 C4 110.29(16)
C21 N1 C18 107.9(3)
C21 N1 B1 126.7(3)
C18 N1 B1 125.3(3)
C27 N2 C24 108.0(3)
C27 N2 B1 126.3(3)
C24 N2 B1 125.6(3)
C2 C1 C5 106.9(3)
C2 C1 C11 127.2(3)
C5 C1 C11 125.9(3)
C2 C1 Fe1 69.4(2)
C5 C1 Fe1 69.5(2)
C11 C1 Fe1 126.7(3)
C3 C2 C1 108.0(3)
C3 C2 Fe1 69.8(2)
C1 C2 Fe1 69.3(2)
C3 C2 H2A 126.0
C1 C2 H2A 126.0
Fe1 C2 H2A 126.0
C4 C3 C2 108.6(3)
C4 C3 Fe1 70.5(2)
C2 C3 Fe1 69.4(2)
C4 C3 H3A 125.7
C2 C3 H3A 125.7
Fe1 C3 H3A 125.7
C3 C4 C5 108.3(3)
C3 C4 Fe1 69.3(2)
C5 C4 Fe1 69.0(2)
C3 C4 H4A 125.8
C5 C4 H4A 125.8
Fe1 C4 H4A 125.8
C4 C5 C1 108.2(3)
C4 C5 Fe1 70.4(2)
C1 C5 Fe1 69.2(2)
C4 C5 H5A 125.9
C1 C5 H5A 125.9
Fe1 C5 H5A 125.9
C10 C6 C7 108.4(4)
C10 C6 Fe1 70.3(2)
C7 C6 Fe1 70.1(2)
C10 C6 H6A 125.8
C7 C6 H6A 125.8
Fe1 C6 H6A 125.8
C6 C7 C8 107.6(4)
C6 C7 Fe1 69.1(2)
C8 C7 Fe1 70.3(2)
C6 C7 H7A 126.2
C8 C7 H7A 126.2
Fe1 C7 H7A 126.2
C9 C8 C7 107.9(4)
C9 C8 Fe1 69.8(2)
C7 C8 Fe1 69.1(2)
C9 C8 H8A 126.0
C7 C8 H8A 126.0
Fe1 C8 H8A 126.0
C8 C9 C10 108.2(4)
C8 C9 Fe1 70.1(2)
C10 C9 Fe1 69.3(2)
C8 C9 H9A 125.9
C10 C9 H9A 125.9
Fe1 C9 H9A 125.9
C6 C10 C9 107.9(4)
C6 C10 Fe1 69.2(2)
C9 C10 Fe1 70.2(2)
C6 C10 H10A 126.1
C9 C10 H10A 126.1
Fe1 C10 H10A 126.1
C12 C11 C16 118.0(3)
C12 C11 C1 121.5(3)
C16 C11 C1 120.4(3)
C13 C12 C11 121.2(3)
C13 C12 H12A 119.4
C11 C12 H12A 119.4
C12 C13 C14 120.3(3)
C12 C13 H13A 119.9
C14 C13 H13A 119.9
C15 C14 C13 119.0(3)
C15 C14 C17 119.4(3)
C13 C14 C17 121.6(3)
C14 C15 C16 121.1(3)
C14 C15 H15A 119.5
C16 C15 H15A 119.5
C15 C16 C11 120.4(3)
C15 C16 H16A 119.8
C11 C16 H16A 119.8
C24 C17 C18 121.3(3)
C24 C17 C14 118.9(3)
C18 C17 C14 119.8(3)
C17 C18 N1 120.2(3)
C17 C18 C19 131.6(4)
N1 C18 C19 108.1(3)
C20 C19 C18 105.5(4)
C20 C19 C22 125.6(4)
C18 C19 C22 128.9(4)
C19 C20 C21 109.5(4)
C19 C20 H20A 125.3
C21 C20 H20A 125.3
C19 C22 H22A 109.5
C19 C22 H22B 109.5
H22A C22 H22B 109.5
C19 C22 H22C 109.5
H22A C22 H22C 109.5
H22B C22 H22C 109.5
N1 C21 C20 109.0(3)
N1 C21 C23 123.4(4)
C20 C21 C23 127.6(4)
C21 C23 H23A 109.5
C21 C23 H23B 109.5
H23A C23 H23B 109.5
C21 C23 H23C 109.5
H23A C23 H23C 109.5
H23B C23 H23C 109.5
C17 C24 N2 119.9(3)
C17 C24 C25 132.2(3)
N2 C24 C25 107.8(3)
C26 C25 C24 105.8(3)
C26 C25 C28 124.8(4)
C24 C25 C28 129.3(4)
C25 C26 C27 109.3(4)
C25 C26 H26A 125.3
C27 C26 H26A 125.3
N2 C27 C26 109.0(3)
N2 C27 C29 122.9(4)
C26 C27 C29 128.1(4)
C25 C28 H28A 109.5
C25 C28 H28B 109.5
H28A C28 H28B 109.5
C25 C28 H28C 109.5
H28A C28 H28C 109.5
H28B C28 H28C 109.5
C27 C29 H29A 109.5
C27 C29 H29B 109.5
H29A C29 H29B 109.5
C27 C29 H29C 109.5
H29A C29 H29C 109.5
H29B C29 H29C 109.5
F1 B1 F2 109.8(3)
F1 B1 N2 110.0(4)
F2 B1 N2 109.7(3)
F1 B1 N1 110.2(4)
F2 B1 N1 110.1(4)
N2 B1 N1 107.0(3)

loop_
_geom_bond_atom_site_label_1
_geom_bond_atom_site_label_2
_geom_bond_distance
Fe1 C6 2.022(4)
Fe1 C1 2.036(4)
Fe1 C7 2.036(4)
Fe1 C10 2.037(4)
Fe1 C2 2.037(4)
Fe1 C5 2.039(4)
Fe1 C3 2.042(4)
Fe1 C9 2.048(4)
Fe1 C8 2.052(4)
Fe1 C4 2.058(4)
F1 B1 1.381(5)
F2 B1 1.388(5)
N1 C21 1.355(5)
N1 C18 1.403(4)
N1 B1 1.542(6)
N2 C27 1.352(5)
N2 C24 1.409(4)
N2 B1 1.537(5)
C1 C2 1.436(5)
C1 C5 1.437(5)
C1 C11 1.476(5)
C2 C3 1.423(5)
C2 H2A 1.0000
C3 C4 1.407(5)
C3 H3A 1.0000
C4 C5 1.421(5)
C4 H4A 1.0000
C5 H5A 1.0000
C6 C10 1.405(6)
C6 C7 1.415(6)
C6 H6A 1.0000
C7 C8 1.420(6)
C7 H7A 1.0000
C8 C9 1.408(6)
C8 H8A 1.0000
C9 C10 1.416(6)
C9 H9A 1.0000
C10 H10A 1.0000
C11 C12 1.393(5)
C11 C16 1.398(5)
C12 C13 1.385(5)
C12 H12A 0.9500
C13 C14 1.386(5)
C13 H13A 0.9500
C14 C15 1.382(5)
C14 C17 1.492(5)
C15 C16 1.386(5)
C15 H15A 0.9500
C16 H16A 0.9500
C17 C24 1.396(5)
C17 C18 1.401(5)
C18 C19 1.435(5)
C19 C20 1.380(6)
C19 C22 1.495(6)
C20 C21 1.397(6)
C20 H20A 0.9500
C22 H22A 0.9800
C22 H22B 0.9800
C22 H22C 0.9800
C21 C23 1.495(5)
C23 H23A 0.9800
C23 H23B 0.9800
C23 H23C 0.9800
C24 C25 1.431(5)
C25 C26 1.381(5)
C25 C28 1.499(5)
C26 C27 1.397(5)
C26 H26A 0.9500
C27 C29 1.494(5)
C28 H28A 0.9800
C28 H28B 0.9800
C28 H28C 0.9800
C29 H29A 0.9800
C29 H29B 0.9800
C29 H29C 0.9800

loop_
_geom_torsion_atom_site_label_1
_geom_torsion_atom_site_label_2
_geom_torsion_atom_site_label_3
_geom_torsion_atom_site_label_4
_geom_torsion
C6 Fe1 C1 C2 -116.7(2)
C7 Fe1 C1 C2 -158.2(2)
C10 Fe1 C1 C2 -76.1(3)
C5 Fe1 C1 C2 118.1(3)
C3 Fe1 C1 C2 37.6(2)
C9 Fe1 C1 C2 -48.7(5)
C8 Fe1 C1 C2 173.1(4)
C4 Fe1 C1 C2 80.7(2)
C6 Fe1 C1 C5 125.2(2)
C7 Fe1 C1 C5 83.7(3)
C10 Fe1 C1 C5 165.7(2)
C2 Fe1 C1 C5 -118.1(3)
C3 Fe1 C1 C5 -80.6(2)
C9 Fe1 C1 C5 -166.8(4)
C8 Fe1 C1 C5 54.9(5)
C4 Fe1 C1 C5 -37.4(2)
C6 Fe1 C1 C11 5.1(4)
C7 Fe1 C1 C11 -36.4(4)
C10 Fe1 C1 C11 45.7(4)
C2 Fe1 C1 C11 121.8(4)
C5 Fe1 C1 C11 -120.1(4)
C3 Fe1 C1 C11 159.3(4)
C9 Fe1 C1 C11 73.1(6)
C8 Fe1 C1 C11 -65.2(6)
C4 Fe1 C1 C11 -157.5(4)
C5 C1 C2 C3 0.4(4)
C11 C1 C2 C3 179.7(3)
Fe1 C1 C2 C3 -59.3(3)
C5 C1 C2 Fe1 59.6(2)
C11 C1 C2 Fe1 -121.1(4)
C6 Fe1 C2 C3 -160.6(2)
C1 Fe1 C2 C3 119.4(3)
C7 Fe1 C2 C3 169.3(4)
C10 Fe1 C2 C3 -119.1(2)
C5 Fe1 C2 C3 80.8(2)
C9 Fe1 C2 C3 -78.8(3)
C8 Fe1 C2 C3 -52.2(6)
C4 Fe1 C2 C3 37.1(2)
C6 Fe1 C2 C1 80.0(3)
C7 Fe1 C2 C1 49.9(5)
C10 Fe1 C2 C1 121.5(2)
C5 Fe1 C2 C1 -38.6(2)
C3 Fe1 C2 C1 -119.4(3)
C9 Fe1 C2 C1 161.8(2)
C8 Fe1 C2 C1 -171.6(4)
C4 Fe1 C2 C1 -82.3(2)
C1 C2 C3 C4 -0.9(4)
Fe1 C2 C3 C4 -59.9(3)
C1 C2 C3 Fe1 59.0(2)
C6 Fe1 C3 C4 163.0(3)
C1 Fe1 C3 C4 81.7(2)
C7 Fe1 C3 C4 -44.9(6)
C10 Fe1 C3 C4 -162.5(2)
C2 Fe1 C3 C4 119.7(3)
C5 Fe1 C3 C4 37.2(2)
C9 Fe1 C3 C4 -119.7(2)
C8 Fe1 C3 C4 -78.7(3)
C6 Fe1 C3 C2 43.4(5)
C1 Fe1 C3 C2 -38.0(2)
C7 Fe1 C3 C2 -164.6(5)
C10 Fe1 C3 C2 77.9(3)
C5 Fe1 C3 C2 -82.5(2)
C9 Fe1 C3 C2 120.7(2)
C8 Fe1 C3 C2 161.7(2)
C4 Fe1 C3 C2 -119.7(3)
C2 C3 C4 C5 1.0(4)
Fe1 C3 C4 C5 -58.1(3)
C2 C3 C4 Fe1 59.1(3)
C6 Fe1 C4 C3 -155.7(5)
C1 Fe1 C4 C3 -82.2(2)
C7 Fe1 C4 C3 165.1(2)
C10 Fe1 C4 C3 40.8(5)
C2 Fe1 C4 C3 -37.7(2)
C5 Fe1 C4 C3 -120.3(3)
C9 Fe1 C4 C3 79.2(3)
C8 Fe1 C4 C3 122.2(2)
C6 Fe1 C4 C5 -35.4(6)
C1 Fe1 C4 C5 38.1(2)
C7 Fe1 C4 C5 -74.6(3)
C10 Fe1 C4 C5 161.1(4)
C2 Fe1 C4 C5 82.6(2)
C3 Fe1 C4 C5 120.3(3)
C9 Fe1 C4 C5 -160.5(2)
C8 Fe1 C4 C5 -117.5(2)
C3 C4 C5 C1 -0.8(4)
Fe1 C4 C5 C1 -59.1(2)
C3 C4 C5 Fe1 58.3(3)
C2 C1 C5 C4 0.2(4)
C11 C1 C5 C4 -179.0(3)
Fe1 C1 C5 C4 59.9(3)
C2 C1 C5 Fe1 -59.6(2)
C11 C1 C5 Fe1 121.1(4)
C6 Fe1 C5 C4 167.8(2)
C1 Fe1 C5 C4 -119.3(3)
C7 Fe1 C5 C4 125.4(2)
C10 Fe1 C5 C4 -157.6(4)
C2 Fe1 C5 C4 -80.8(2)
C3 Fe1 C5 C4 -36.8(2)
C9 Fe1 C5 C4 48.5(5)
C8 Fe1 C5 C4 82.9(3)
C6 Fe1 C5 C1 -72.9(3)
C7 Fe1 C5 C1 -115.2(2)
C10 Fe1 C5 C1 -38.2(6)
C2 Fe1 C5 C1 38.6(2)
C3 Fe1 C5 C1 82.5(2)
C9 Fe1 C5 C1 167.8(4)
C8 Fe1 C5 C1 -157.7(2)
C4 Fe1 C5 C1 119.3(3)
C1 Fe1 C6 C10 122.0(2)
C7 Fe1 C6 C10 -119.1(4)
C2 Fe1 C6 C10 79.6(3)
C5 Fe1 C6 C10 162.8(2)
C3 Fe1 C6 C10 48.8(5)
C9 Fe1 C6 C10 -37.8(2)
C8 Fe1 C6 C10 -81.2(3)
C4 Fe1 C6 C10 -170.0(5)
C1 Fe1 C6 C7 -118.9(2)
C10 Fe1 C6 C7 119.1(4)
C2 Fe1 C6 C7 -161.2(2)
C5 Fe1 C6 C7 -78.0(3)
C3 Fe1 C6 C7 167.9(3)
C9 Fe1 C6 C7 81.4(3)
C8 Fe1 C6 C7 38.0(2)
C4 Fe1 C6 C7 -50.8(6)
C10 C6 C7 C8 0.1(5)
Fe1 C6 C7 C8 -60.0(3)
C10 C6 C7 Fe1 60.1(3)
C1 Fe1 C7 C6 78.0(3)
C10 Fe1 C7 C6 -37.6(2)
C2 Fe1 C7 C6 42.2(5)
C5 Fe1 C7 C6 121.7(2)
C3 Fe1 C7 C6 -162.3(5)
C9 Fe1 C7 C6 -81.4(3)
C8 Fe1 C7 C6 -118.7(4)
C4 Fe1 C7 C6 163.1(2)
C6 Fe1 C7 C8 118.7(4)
C1 Fe1 C7 C8 -163.3(2)
C10 Fe1 C7 C8 81.1(3)
C2 Fe1 C7 C8 160.9(4)
C5 Fe1 C7 C8 -119.6(2)
C3 Fe1 C7 C8 -43.6(7)
C9 Fe1 C7 C8 37.3(2)
C4 Fe1 C7 C8 -78.2(3)
C6 C7 C8 C9 0.1(4)
Fe1 C7 C8 C9 -59.2(3)
C6 C7 C8 Fe1 59.2(3)
C6 Fe1 C8 C9 81.4(3)
C1 Fe1 C8 C9 159.0(4)
C7 Fe1 C8 C9 119.5(4)
C10 Fe1 C8 C9 37.6(2)
C2 Fe1 C8 C9 -35.3(6)
C5 Fe1 C8 C9 -160.8(2)
C3 Fe1 C8 C9 -75.0(3)
C4 Fe1 C8 C9 -117.3(2)
C6 Fe1 C8 C7 -38.1(3)
C1 Fe1 C8 C7 39.6(5)
C10 Fe1 C8 C7 -81.9(3)
C2 Fe1 C8 C7 -154.7(5)
C5 Fe1 C8 C7 79.7(3)
C3 Fe1 C8 C7 165.6(2)
C9 Fe1 C8 C7 -119.5(4)
C4 Fe1 C8 C7 123.2(3)
C7 C8 C9 C10 -0.2(4)
Fe1 C8 C9 C10 -59.0(3)
C7 C8 C9 Fe1 58.7(3)
C6 Fe1 C9 C8 -81.8(3)
C1 Fe1 C9 C8 -156.4(4)
C7 Fe1 C9 C8 -37.7(2)
C10 Fe1 C9 C8 -119.5(3)
C2 Fe1 C9 C8 167.1(2)
C5 Fe1 C9 C8 47.3(5)
C3 Fe1 C9 C8 124.6(2)
C4 Fe1 C9 C8 82.8(3)
C6 Fe1 C9 C10 37.7(2)
C1 Fe1 C9 C10 -36.8(5)
C7 Fe1 C9 C10 81.8(3)
C2 Fe1 C9 C10 -73.4(3)
C5 Fe1 C9 C10 166.8(4)
C3 Fe1 C9 C10 -115.9(3)
C8 Fe1 C9 C10 119.5(3)
C4 Fe1 C9 C10 -157.7(2)
C7 C6 C10 C9 -0.3(5)
Fe1 C6 C10 C9 59.7(3)
C7 C6 C10 Fe1 -60.0(3)
C8 C9 C10 C6 0.3(4)
Fe1 C9 C10 C6 -59.1(3)
C8 C9 C10 Fe1 59.4(3)
C1 Fe1 C10 C6 -75.1(3)
C7 Fe1 C10 C6 37.9(2)
C2 Fe1 C10 C6 -116.8(2)
C5 Fe1 C10 C6 -46.3(6)
C3 Fe1 C10 C6 -158.3(2)
C9 Fe1 C10 C6 119.1(4)
C8 Fe1 C10 C6 81.8(3)
C4 Fe1 C10 C6 172.4(4)
C6 Fe1 C10 C9 -119.1(4)
C1 Fe1 C10 C9 165.8(2)
C7 Fe1 C10 C9 -81.2(3)
C2 Fe1 C10 C9 124.2(2)
C5 Fe1 C10 C9 -165.3(4)
C3 Fe1 C10 C9 82.6(3)
C8 Fe1 C10 C9 -37.2(2)
C4 Fe1 C10 C9 53.3(5)
C2 C1 C11 C12 167.6(4)
C5 C1 C11 C12 -13.3(6)
Fe1 C1 C11 C12 76.7(5)
C2 C1 C11 C16 -13.9(6)
C5 C1 C11 C16 165.2(4)
Fe1 C1 C11 C16 -104.8(4)
C16 C11 C12 C13 -2.1(6)
C1 C11 C12 C13 176.4(4)
C11 C12 C13 C14 0.5(6)
C12 C13 C14 C15 1.1(6)
C12 C13 C14 C17 -177.0(4)
C13 C14 C15 C16 -1.1(6)
C17 C14 C15 C16 177.1(3)
C14 C15 C16 C11 -0.5(6)
C12 C11 C16 C15 2.1(5)
C1 C11 C16 C15 -176.4(3)
C15 C14 C17 C24 -85.2(5)
C13 C14 C17 C24 92.9(5)
C15 C14 C17 C18 94.6(4)
C13 C14 C17 C18 -87.3(5)
C24 C17 C18 N1 1.5(5)
C14 C17 C18 N1 -178.4(3)
C24 C17 C18 C19 -178.7(4)
C14 C17 C18 C19 1.5(6)
C21 N1 C18 C17 -179.2(3)
B1 N1 C18 C17 4.2(6)
C21 N1 C18 C19 0.9(4)
B1 N1 C18 C19 -175.7(3)
C17 C18 C19 C20 179.4(4)
N1 C18 C19 C20 -0.7(4)
C17 C18 C19 C22 0.6(7)
N1 C18 C19 C22 -179.5(4)
C18 C19 C20 C21 0.3(4)
C22 C19 C20 C21 179.2(4)
C18 N1 C21 C20 -0.7(4)
B1 N1 C21 C20 175.7(4)
C18 N1 C21 C23 -179.4(4)
B1 N1 C21 C23 -3.0(6)
C19 C20 C21 N1 0.3(5)
C19 C20 C21 C23 178.9(4)
C18 C17 C24 N2 -1.9(5)
C14 C17 C24 N2 178.0(3)
C18 C17 C24 C25 177.9(4)
C14 C17 C24 C25 -2.2(6)
C27 N2 C24 C17 179.7(3)
B1 N2 C24 C17 -3.4(5)
C27 N2 C24 C25 -0.2(4)
B1 N2 C24 C25 176.7(3)
C17 C24 C25 C26 179.0(4)
N2 C24 C25 C26 -1.1(4)
C17 C24 C25 C28 -4.9(7)
N2 C24 C25 C28 174.9(4)
C24 C25 C26 C27 2.0(4)
C28 C25 C26 C27 -174.3(4)
C24 N2 C27 C26 1.4(4)
B1 N2 C27 C26 -175.5(4)
C24 N2 C27 C29 -177.8(4)
B1 N2 C27 C29 5.4(6)
C25 C26 C27 N2 -2.2(5)
C25 C26 C27 C29 176.9(4)
C27 N2 B1 F1 -56.3(5)
C24 N2 B1 F1 127.4(4)
C27 N2 B1 F2 64.6(5)
C24 N2 B1 F2 -111.8(4)
C27 N2 B1 N1 -176.0(3)
C24 N2 B1 N1 7.6(5)
C21 N1 B1 F1 56.5(5)
C18 N1 B1 F1 -127.6(4)
C21 N1 B1 F2 -64.7(5)
C18 N1 B1 F2 111.1(4)
C21 N1 B1 N2 176.1(3)
C18 N1 B1 N2 -8.0(5)
